data_4128928
loop_
_publ_author_name
'Yang, Jian'
'Dong, Chao-Chen'
'Chen, Xu-Lang'
'Sun, Xin'
'Wei, Jin-Yan'
'Xiang, Jun-Feng'
'Sessler, Jonathan L.'
'Gong, Han-Yuan'

_publ_section_title
;
 Excimer Disaggregation Enhanced Emission: A Fluorescence
 &quot;Turn-On&quot; Approach to Oxoanion Recognition.
;
_journal_issue 11
_journal_name_full 'Journal of the American Chemical Society'
_journal_page_first 4597
_journal_page_last 4612
_journal_paper_doi 10.1021/jacs.8b09021
_journal_volume 141
_journal_year 2019
_chemical_formula_sum 'C34 H35.5 N10.5 O8 S2'
_chemical_formula_weight 783.35
_space_group_IT_number 2
_space_group_name_Hall '-P 1'
_space_group_name_H-M_alt 'P -1'
_symmetry_cell_setting triclinic
_symmetry_space_group_name_H-M 'P -1'
_atom_sites_solution_hydrogens geom
_atom_sites_solution_primary direct
_atom_sites_solution_secondary difmap
_audit_creation_method SHELXL-97
_cell_angle_alpha 99.887(9)
_cell_angle_beta 90.596(7)
_cell_angle_gamma 102.897(9)
_cell_formula_units_Z 2
_cell_length_a 8.2235(7)
_cell_length_b 13.8316(17)
_cell_length_c 16.8675(17)
_cell_measurement_reflns_used 7261
_cell_measurement_temperature 100.01(10)
_cell_measurement_theta_max 74.46
_cell_measurement_theta_min 3.88
_cell_volume 1840.0(3)
_computing_cell_refinement 'CrysAlisPro 1.171.38.46 (Rigaku OD, 2015)'
_computing_data_collection 'CrysAlisPro 1.171.38.46 (Rigaku OD, 2015)'
_computing_data_reduction 'CrysAlisPro 1.171.38.46 (Rigaku OD, 2015)'
_computing_structure_refinement 'SHELXL-97 (Sheldrick, 1997)'
_computing_structure_solution 'SHELXS-97 (Sheldrick, 1990)'
_diffrn_ambient_temperature 100.01(10)
_diffrn_detector_area_resol_mean 5.3127
_diffrn_measured_fraction_theta_full 0.964
_diffrn_measured_fraction_theta_max 0.964
_diffrn_measurement_device_type 'SuperNova, Dual, Cu at zero, AtlasS2'
_diffrn_measurement_method '\w scans'
_diffrn_radiation_monochromator graphite
_diffrn_radiation_source 'fine-focus sealed tube'
_diffrn_radiation_type CuK\a
_diffrn_radiation_wavelength 1.54184
_diffrn_reflns_av_R_equivalents 0.0493
_diffrn_reflns_av_sigmaI/netI 0.0754
_diffrn_reflns_limit_h_max 7
_diffrn_reflns_limit_h_min -10
_diffrn_reflns_limit_k_max 15
_diffrn_reflns_limit_k_min -17
_diffrn_reflns_limit_l_max 21
_diffrn_reflns_limit_l_min -21
_diffrn_reflns_number 12798
_diffrn_reflns_theta_full 74.46
_diffrn_reflns_theta_max 74.46
_diffrn_reflns_theta_min 3.88
_exptl_absorpt_coefficient_mu 1.877
_exptl_absorpt_correction_T_max 1.00000
_exptl_absorpt_correction_T_min 0.95355
_exptl_absorpt_correction_type multi-scan
_exptl_crystal_colour 'clear light colourless'
_exptl_crystal_density_diffrn 1.414
_exptl_crystal_density_method 'not measured'
_exptl_crystal_description prism
_exptl_crystal_F_000 818
_exptl_crystal_size_max 0.120
_exptl_crystal_size_mid 0.030
_exptl_crystal_size_min 0.020
_refine_diff_density_max 1.160
_refine_diff_density_min -0.519
_refine_diff_density_rms 0.084
_refine_ls_extinction_method none
_refine_ls_goodness_of_fit_ref 0.951
_refine_ls_hydrogen_treatment constr
_refine_ls_matrix_type full
_refine_ls_number_parameters 490
_refine_ls_number_reflns 7261
_refine_ls_number_restraints 0
_refine_ls_restrained_S_all 0.951
_refine_ls_R_factor_all 0.0907
_refine_ls_R_factor_gt 0.0627
_refine_ls_shift/su_max 0.000
_refine_ls_shift/su_mean 0.000
_refine_ls_structure_factor_coef Fsqd
_refine_ls_weighting_details 'calc w=1/[\s^2^(Fo^2^)+(0.1258P)^2^+0.9368P] where P=(Fo^2^+2Fc^2^)/3'
_refine_ls_weighting_scheme calc
_refine_ls_wR_factor_gt 0.1707
_refine_ls_wR_factor_ref 0.1976
_reflns_number_gt 5181
_reflns_number_total 7261
_reflns_threshold_expression >2sigma(I)
_cod_data_source_file ja8b09021_si_006.cif
_cod_data_source_block a
_cod_depositor_comments
;
The following automatic conversions were performed:

data item '_symmetry_cell_setting' value 'Triclinic' was changed to
'triclinic' in accordance with the
/home/data/users/saulius/crontab/automatic-downloads/current/ACS/lib/dictionaries/cif_core.dic
dictionary named 'cif_core.dic' version 2.4.2 last updated on
2011-04-26.

Automatic conversion script
Id: cif_fix_values 6909 2019-04-08 15:41:33Z antanas 
;
_cod_original_sg_symbol_H-M P-1
_cod_original_formula_sum 'C34 H35.50 N10.50 O8 S2'
_cod_database_code 4128928

loop_
_symmetry_equiv_pos_as_xyz
'x, y, z'
'-x, -y, -z'

loop_
_atom_site_label
_atom_site_type_symbol
_atom_site_fract_x
_atom_site_fract_y
_atom_site_fract_z
_atom_site_U_iso_or_equiv
_atom_site_adp_type
_atom_site_occupancy
_atom_site_symmetry_multiplicity
_atom_site_calc_flag
_atom_site_refinement_flags
_atom_site_disorder_assembly
_atom_site_disorder_group
S1 S 0.59152(10) 0.35792(6) 0.28294(4) 0.0211(2) Uani 1 1 d . . .
S2 S 0.37700(10) 0.26962(6) 0.05835(5) 0.0230(2) Uani 1 1 d . . .
O1 O 0.5371(3) 0.42531(19) 0.23513(14) 0.0284(5) Uani 1 1 d . . .
H1B H 0.5352 0.4013 0.1871 0.043 Uiso 0.50 1 calc PR . .
O2 O 0.7485(3) 0.3359(2) 0.25851(15) 0.0293(5) Uani 1 1 d . . .
O3 O 0.5825(3) 0.3923(2) 0.36778(14) 0.0329(6) Uani 1 1 d . . .
O4 O 0.4544(3) 0.2564(2) 0.26352(15) 0.0324(6) Uani 1 1 d . . .
H4A H 0.4436 0.2369 0.2146 0.049 Uiso 0.50 1 calc PR . .
O5 O 0.4279(3) 0.19944(19) 0.10569(16) 0.0315(6) Uani 1 1 d . . .
H5B H 0.4327 0.2235 0.1538 0.047 Uiso 0.50 1 calc PR . .
O6 O 0.2217(3) 0.29301(19) 0.08444(15) 0.0280(5) Uani 1 1 d . . .
O7 O 0.5186(3) 0.3688(2) 0.07825(15) 0.0296(5) Uani 1 1 d . . .
H7B H 0.5280 0.3888 0.1271 0.044 Uiso 0.50 1 calc PR . .
O8 O 0.3845(3) 0.2360(2) -0.02659(15) 0.0371(6) Uani 1 1 d . . .
C1 C 1.0377(4) 0.5484(2) 0.36144(18) 0.0207(6) Uani 1 1 d . . .
H1A H 0.9383 0.5532 0.3373 0.025 Uiso 1 1 calc R . .
C2 C 1.2769(4) 0.5081(3) 0.38163(19) 0.0238(7) Uani 1 1 d . . .
H2A H 1.3692 0.4799 0.3726 0.029 Uiso 1 1 calc R . .
C3 C 1.2464(4) 0.5650(3) 0.4509(2) 0.0242(7) Uani 1 1 d . . .
H3A H 1.3132 0.5838 0.4983 0.029 Uiso 1 1 calc R . .
C4 C 1.0089(4) 0.6493(2) 0.49295(19) 0.0213(6) Uani 1 1 d . . .
C5 C 1.0626(4) 0.6765(3) 0.57259(19) 0.0232(7) Uani 1 1 d . . .
H5A H 1.1568 0.6600 0.5925 0.028 Uiso 1 1 calc R . .
C6 C 0.9653(4) 0.7313(3) 0.62207(19) 0.0255(7) Uani 1 1 d . . .
H6A H 0.9944 0.7519 0.6768 0.031 Uiso 1 1 calc R . .
C7 C 0.8277(5) 0.7544(3) 0.59005(19) 0.0257(7) Uani 1 1 d . . .
H7A H 0.7611 0.7888 0.6228 0.031 Uiso 1 1 calc R . .
C8 C 0.7893(4) 0.7250(3) 0.50631(19) 0.0221(6) Uani 1 1 d . . .
C9 C 0.5636(5) 0.8149(3) 0.5200(2) 0.0292(8) Uani 1 1 d . . .
H9A H 0.5733 0.8065 0.5750 0.044 Uiso 1 1 calc R . .
H9B H 0.4482 0.7952 0.5015 0.044 Uiso 1 1 calc R . .
H9C H 0.6069 0.8844 0.5163 0.044 Uiso 1 1 calc R . .
C10 C 0.6576(4) 0.7555(2) 0.38576(18) 0.0199(6) Uani 1 1 d . . .
C11 C 0.6536(4) 0.6706(2) 0.3277(2) 0.0212(6) Uani 1 1 d . . .
H11A H 0.6528 0.6084 0.3418 0.025 Uiso 1 1 calc R . .
C12 C 0.6508(4) 0.6823(3) 0.2477(2) 0.0224(6) Uani 1 1 d . . .
H12A H 0.6506 0.6274 0.2072 0.027 Uiso 1 1 calc R . .
C13 C 0.6482(4) 0.7744(3) 0.22755(19) 0.0227(6) Uani 1 1 d . . .
H13A H 0.6425 0.7824 0.1740 0.027 Uiso 1 1 calc R . .
C14 C 0.6545(4) 0.8552(3) 0.2904(2) 0.0219(6) Uani 1 1 d . . .
C15 C 0.5741(6) 1.0175(3) 0.3354(3) 0.0410(10) Uani 1 1 d . . .
H15A H 0.5804 1.0810 0.3185 0.062 Uiso 1 1 calc R . .
H15B H 0.6320 1.0285 0.3870 0.062 Uiso 1 1 calc R . .
H15C H 0.4592 0.9849 0.3393 0.062 Uiso 1 1 calc R . .
C16 C 0.7554(5) 0.9989(3) 0.2227(2) 0.0254(7) Uani 1 1 d . . .
C17 C 0.7577(5) 1.0981(3) 0.2126(2) 0.0283(7) Uani 1 1 d . . .
H17A H 0.6836 1.1330 0.2389 0.034 Uiso 1 1 calc R . .
C18 C 0.8722(5) 1.1425(3) 0.1630(2) 0.0299(8) Uani 1 1 d . . .
H18A H 0.8763 1.2083 0.1562 0.036 Uiso 1 1 calc R . .
C19 C 0.9819(5) 1.0899(3) 0.1229(2) 0.0299(8) Uani 1 1 d . . .
H19A H 1.0615 1.1184 0.0897 0.036 Uiso 1 1 calc R . .
C20 C 0.9639(5) 0.9925(3) 0.1359(2) 0.0263(7) Uani 1 1 d . . .
C21 C 1.0112(4) 0.8314(3) 0.06838(19) 0.0230(7) Uani 1 1 d . . .
H21A H 0.9032 0.7944 0.0722 0.028 Uiso 1 1 calc R . .
C22 C 1.2343(5) 0.9586(3) 0.0787(2) 0.0312(8) Uani 1 1 d . . .
H22A H 1.3027 1.0231 0.0905 0.037 Uiso 1 1 calc R . .
C23 C 1.2783(5) 0.8728(3) 0.0414(2) 0.0305(8) Uani 1 1 d . . .
H23A H 1.3832 0.8676 0.0237 0.037 Uiso 1 1 calc R . .
C24 C 1.1228(4) 0.6880(3) -0.00110(19) 0.0233(7) Uani 1 1 d . . .
H24A H 1.2163 0.6823 -0.0348 0.028 Uiso 1 1 calc R . .
H24B H 1.0208 0.6632 -0.0349 0.028 Uiso 1 1 calc R . .
C25 C 1.1214(4) 0.6246(2) 0.06334(18) 0.0201(6) Uani 1 1 d . . .
C26 C 1.2716(4) 0.6097(3) 0.0927(2) 0.0230(6) Uani 1 1 d . . .
H26A H 1.3723 0.6395 0.0730 0.028 Uiso 1 1 calc R . .
C27 C 1.2700(4) 0.5504(3) 0.1513(2) 0.0240(7) Uani 1 1 d . . .
H27A H 1.3703 0.5407 0.1708 0.029 Uiso 1 1 calc R . .
C28 C 1.1209(4) 0.5052(2) 0.18142(18) 0.0206(6) Uani 1 1 d . . .
C29 C 0.9705(4) 0.5195(2) 0.15238(19) 0.0220(6) Uani 1 1 d . . .
H29A H 0.8701 0.4899 0.1723 0.026 Uiso 1 1 calc R . .
C30 C 0.9715(4) 0.5789(3) 0.09295(19) 0.0232(7) Uani 1 1 d . . .
H30A H 0.8711 0.5879 0.0730 0.028 Uiso 1 1 calc R . .
C31 C 1.1248(4) 0.4395(3) 0.24405(19) 0.0222(6) Uani 1 1 d . . .
H31A H 1.0213 0.3885 0.2392 0.027 Uiso 1 1 calc R . .
H31B H 1.2157 0.4055 0.2343 0.027 Uiso 1 1 calc R . .
C32 C 1.1072(16) 0.9337(9) 0.4796(8) 0.063(3) Uiso 0.50 1 d P A 1
C33 C 1.0000 1.0000 0.5000 0.086(3) Uani 1 2 d S . .
C34 C 1.176(2) 0.9026(14) 0.2778(11) 0.060(4) Uiso 0.33 1 d P B 1
C34A C 1.1782(10) 0.8140(6) 0.3403(5) 0.0490(16) Uiso 0.67 1 d P B 2
C35 C 1.1396(9) 0.7961(5) 0.2604(4) 0.0722(17) Uani 1 1 d . . .
N1 N 1.1472(3) 0.4993(2) 0.32685(16) 0.0207(5) Uani 1 1 d . . .
N2 N 1.0949(3) 0.5901(2) 0.43712(16) 0.0216(6) Uani 1 1 d . . .
N3 N 0.8786(3) 0.6712(2) 0.45873(16) 0.0218(6) Uani 1 1 d . . .
N4 N 0.6588(4) 0.7521(2) 0.46987(16) 0.0243(6) Uani 1 1 d . . .
N5 N 0.6593(3) 0.8461(2) 0.36787(16) 0.0210(5) Uani 1 1 d . . .
N6 N 0.6517(4) 0.9532(2) 0.27626(18) 0.0279(6) Uani 1 1 d . . .
N7 N 0.8589(4) 0.9466(2) 0.18331(17) 0.0259(6) Uani 1 1 d . . .
N8 N 1.0679(4) 0.9302(2) 0.09533(17) 0.0255(6) Uani 1 1 d . . .
N9 N 1.1368(4) 0.7955(2) 0.03518(16) 0.0236(6) Uani 1 1 d . . .
N10 N 1.1968(16) 0.8775(9) 0.4673(8) 0.081(3) Uiso 0.50 1 d P A 1
N11 N 1.188(2) 0.9915(13) 0.2880(11) 0.073(4) Uiso 0.33 1 d P B 1
N11A N 1.2120(11) 0.8331(7) 0.4077(6) 0.079(2) Uiso 0.67 1 d P B 2

loop_
_atom_site_aniso_label
_atom_site_aniso_U_11
_atom_site_aniso_U_22
_atom_site_aniso_U_33
_atom_site_aniso_U_23
_atom_site_aniso_U_13
_atom_site_aniso_U_12
S1 0.0229(4) 0.0252(4) 0.0187(4) 0.0039(3) 0.0014(3) 0.0125(3)
S2 0.0240(4) 0.0267(4) 0.0206(4) 0.0045(3) 0.0048(3) 0.0098(3)
O1 0.0392(14) 0.0293(12) 0.0221(11) 0.0039(9) -0.0043(10) 0.0200(11)
O2 0.0235(12) 0.0397(14) 0.0301(12) 0.0056(10) 0.0040(10) 0.0188(11)
O3 0.0372(14) 0.0474(16) 0.0192(11) 0.0005(10) -0.0036(10) 0.0246(12)
O4 0.0330(14) 0.0367(14) 0.0268(12) 0.0086(11) 0.0035(10) 0.0043(12)
O5 0.0385(14) 0.0275(12) 0.0310(13) 0.0031(10) -0.0040(11) 0.0145(11)
O6 0.0240(12) 0.0319(13) 0.0309(12) 0.0051(10) 0.0027(10) 0.0124(10)
O7 0.0274(13) 0.0395(14) 0.0226(11) 0.0080(10) 0.0030(9) 0.0072(11)
O8 0.0353(14) 0.0514(17) 0.0218(12) -0.0001(11) 0.0023(10) 0.0089(13)
C1 0.0201(15) 0.0281(16) 0.0183(14) 0.0094(12) 0.0005(11) 0.0105(13)
C2 0.0200(15) 0.0333(17) 0.0223(15) 0.0052(13) 0.0013(12) 0.0149(14)
C3 0.0211(16) 0.0332(17) 0.0214(15) 0.0073(13) -0.0038(12) 0.0107(14)
C4 0.0234(16) 0.0250(15) 0.0185(14) 0.0048(12) 0.0035(12) 0.0114(13)
C5 0.0272(17) 0.0283(16) 0.0193(14) 0.0081(12) 0.0026(12) 0.0143(14)
C6 0.0307(18) 0.0334(18) 0.0162(14) 0.0064(13) 0.0023(12) 0.0134(15)
C7 0.0329(18) 0.0313(17) 0.0165(14) 0.0058(12) 0.0035(13) 0.0137(15)
C8 0.0229(16) 0.0290(16) 0.0184(15) 0.0061(12) 0.0026(12) 0.0129(13)
C9 0.0334(19) 0.042(2) 0.0206(15) 0.0089(14) 0.0082(13) 0.0237(17)
C10 0.0187(15) 0.0254(16) 0.0191(14) 0.0058(12) 0.0033(11) 0.0108(13)
C11 0.0200(15) 0.0206(15) 0.0257(15) 0.0060(12) 0.0004(12) 0.0088(12)
C12 0.0208(15) 0.0241(16) 0.0225(15) 0.0025(12) 0.0011(12) 0.0069(13)
C13 0.0244(16) 0.0283(17) 0.0176(14) 0.0045(12) 0.0018(12) 0.0104(13)
C14 0.0223(16) 0.0245(16) 0.0233(15) 0.0091(12) 0.0036(12) 0.0108(13)
C15 0.063(3) 0.034(2) 0.039(2) 0.0145(17) 0.029(2) 0.030(2)
C16 0.0347(19) 0.0242(16) 0.0221(15) 0.0064(12) 0.0044(13) 0.0151(15)
C17 0.042(2) 0.0282(17) 0.0211(15) 0.0068(13) 0.0062(14) 0.0192(16)
C18 0.045(2) 0.0238(16) 0.0267(16) 0.0093(13) 0.0061(15) 0.0151(16)
C19 0.041(2) 0.0256(17) 0.0273(17) 0.0088(13) 0.0088(15) 0.0129(16)
C20 0.0324(18) 0.0275(17) 0.0227(16) 0.0054(13) 0.0053(13) 0.0140(15)
C21 0.0293(17) 0.0259(16) 0.0194(14) 0.0080(12) 0.0071(12) 0.0148(14)
C22 0.0313(19) 0.0289(18) 0.0350(19) 0.0070(15) 0.0091(15) 0.0089(15)
C23 0.0269(18) 0.0274(17) 0.040(2) 0.0088(15) 0.0100(15) 0.0097(15)
C24 0.0284(17) 0.0257(16) 0.0195(14) 0.0037(12) 0.0020(12) 0.0144(14)
C25 0.0261(16) 0.0184(14) 0.0178(13) 0.0011(11) -0.0007(12) 0.0113(13)
C26 0.0220(16) 0.0258(16) 0.0228(15) 0.0057(12) 0.0022(12) 0.0076(13)
C27 0.0203(16) 0.0321(17) 0.0235(15) 0.0081(13) 0.0003(12) 0.0116(14)
C28 0.0251(16) 0.0210(15) 0.0186(14) 0.0032(11) 0.0012(12) 0.0117(13)
C29 0.0192(15) 0.0231(15) 0.0241(15) 0.0021(12) 0.0031(12) 0.0069(13)
C30 0.0243(16) 0.0275(16) 0.0211(14) 0.0034(12) -0.0017(12) 0.0136(14)
C31 0.0239(16) 0.0268(16) 0.0189(14) 0.0065(12) 0.0015(12) 0.0104(13)
C33 0.038(4) 0.056(5) 0.162(11) 0.020(6) -0.014(5) 0.004(4)
C35 0.078(4) 0.058(3) 0.074(4) -0.011(3) -0.008(3) 0.018(3)
N1 0.0227(13) 0.0251(13) 0.0182(12) 0.0054(10) 0.0027(10) 0.0125(11)
N2 0.0231(14) 0.0270(14) 0.0199(13) 0.0078(10) 0.0027(10) 0.0135(11)
N3 0.0232(14) 0.0297(14) 0.0177(12) 0.0066(10) 0.0036(10) 0.0150(12)
N4 0.0280(15) 0.0346(15) 0.0162(12) 0.0052(11) 0.0037(11) 0.0190(13)
N5 0.0209(13) 0.0258(14) 0.0178(12) 0.0030(10) 0.0028(10) 0.0093(11)
N6 0.0384(17) 0.0258(15) 0.0270(14) 0.0112(12) 0.0141(12) 0.0178(13)
N7 0.0347(16) 0.0245(14) 0.0238(13) 0.0086(11) 0.0093(12) 0.0140(13)
N8 0.0308(15) 0.0233(14) 0.0262(14) 0.0069(11) 0.0091(12) 0.0123(12)
N9 0.0287(15) 0.0229(14) 0.0226(13) 0.0067(11) 0.0063(11) 0.0112(12)

loop_
_atom_type_symbol
_atom_type_description
_atom_type_scat_dispersion_real
_atom_type_scat_dispersion_imag
_atom_type_scat_source
C C 0.0181 0.0091 'International Tables Vol C Tables 4.2.6.8 and 6.1.1.4'
H H 0.0000 0.0000 'International Tables Vol C Tables 4.2.6.8 and 6.1.1.4'
N N 0.0311 0.0180 'International Tables Vol C Tables 4.2.6.8 and 6.1.1.4'
O O 0.0492 0.0322 'International Tables Vol C Tables 4.2.6.8 and 6.1.1.4'
S S 0.3331 0.5567 'International Tables Vol C Tables 4.2.6.8 and 6.1.1.4'

loop_
_geom_angle_atom_site_label_1
_geom_angle_atom_site_label_2
_geom_angle_atom_site_label_3
_geom_angle
_geom_angle_site_symmetry_3
O2 S1 O3 115.28(15) .
O2 S1 O1 112.14(15) .
O3 S1 O1 111.46(15) .
O2 S1 O4 107.51(15) .
O3 S1 O4 104.54(16) .
O1 S1 O4 104.99(15) .
O8 S2 O6 115.82(16) .
O8 S2 O5 111.53(17) .
O6 S2 O5 111.04(16) .
O8 S2 O7 104.47(16) .
O6 S2 O7 108.31(14) .
O5 S2 O7 104.81(15) .
S1 O1 H1B 109.5 .
S1 O4 H4A 109.5 .
S2 O5 H5B 109.5 .
S2 O7 H7B 109.5 .
N1 C1 N2 108.4(3) .
N1 C1 H1A 125.8 .
N2 C1 H1A 125.8 .
C3 C2 N1 107.8(3) .
C3 C2 H2A 126.1 .
N1 C2 H2A 126.1 .
C2 C3 N2 106.3(3) .
C2 C3 H3A 126.8 .
N2 C3 H3A 126.8 .
N3 C4 C5 126.7(3) .
N3 C4 N2 112.9(3) .
C5 C4 N2 120.3(3) .
C4 C5 C6 115.3(3) .
C4 C5 H5A 122.3 .
C6 C5 H5A 122.3 .
C7 C6 C5 120.4(3) .
C7 C6 H6A 119.8 .
C5 C6 H6A 119.8 .
C6 C7 C8 118.7(3) .
C6 C7 H7A 120.7 .
C8 C7 H7A 120.7 .
N3 C8 N4 117.2(3) .
N3 C8 C7 121.6(3) .
N4 C8 C7 121.2(3) .
N4 C9 H9A 109.5 .
N4 C9 H9B 109.5 .
H9A C9 H9B 109.5 .
N4 C9 H9C 109.5 .
H9A C9 H9C 109.5 .
H9B C9 H9C 109.5 .
N5 C10 C11 123.2(3) .
N5 C10 N4 114.7(3) .
C11 C10 N4 122.1(3) .
C10 C11 C12 117.3(3) .
C10 C11 H11A 121.4 .
C12 C11 H11A 121.4 .
C13 C12 C11 120.7(3) .
C13 C12 H12A 119.6 .
C11 C12 H12A 119.6 .
C12 C13 C14 117.4(3) .
C12 C13 H13A 121.3 .
C14 C13 H13A 121.3 .
N5 C14 C13 122.9(3) .
N5 C14 N6 115.1(3) .
C13 C14 N6 122.0(3) .
N6 C15 H15A 109.5 .
N6 C15 H15B 109.5 .
H15A C15 H15B 109.5 .
N6 C15 H15C 109.5 .
H15A C15 H15C 109.5 .
H15B C15 H15C 109.5 .
N7 C16 N6 117.5(3) .
N7 C16 C17 121.3(3) .
N6 C16 C17 121.1(3) .
C18 C17 C16 118.6(3) .
C18 C17 H17A 120.7 .
C16 C17 H17A 120.7 .
C17 C18 C19 120.7(3) .
C17 C18 H18A 119.7 .
C19 C18 H18A 119.7 .
C20 C19 C18 115.1(3) .
C20 C19 H19A 122.4 .
C18 C19 H19A 122.4 .
N7 C20 C19 126.9(3) .
N7 C20 N8 113.4(3) .
C19 C20 N8 119.7(3) .
N8 C21 N9 107.9(3) .
N8 C21 H21A 126.1 .
N9 C21 H21A 126.1 .
C23 C22 N8 106.4(3) .
C23 C22 H22A 126.8 .
N8 C22 H22A 126.8 .
C22 C23 N9 106.8(3) .
C22 C23 H23A 126.6 .
N9 C23 H23A 126.6 .
N9 C24 C25 110.9(3) .
N9 C24 H24A 109.5 .
C25 C24 H24A 109.5 .
N9 C24 H24B 109.5 .
C25 C24 H24B 109.5 .
H24A C24 H24B 108.0 .
C30 C25 C26 119.5(3) .
C30 C25 C24 120.8(3) .
C26 C25 C24 119.7(3) .
C27 C26 C25 119.7(3) .
C27 C26 H26A 120.2 .
C25 C26 H26A 120.2 .
C28 C27 C26 121.1(3) .
C28 C27 H27A 119.5 .
C26 C27 H27A 119.5 .
C27 C28 C29 119.6(3) .
C27 C28 C31 119.2(3) .
C29 C28 C31 121.1(3) .
C28 C29 C30 119.5(3) .
C28 C29 H29A 120.2 .
C30 C29 H29A 120.2 .
C25 C30 C29 120.7(3) .
C25 C30 H30A 119.7 .
C29 C30 H30A 119.7 .
N1 C31 C28 111.7(3) .
N1 C31 H31A 109.3 .
C28 C31 H31A 109.3 .
N1 C31 H31B 109.3 .
C28 C31 H31B 109.3 .
H31A C31 H31B 107.9 .
N10 C32 C33 176.0(13) .
C32 C33 C32 180.0(10) 2_776
N11 C34 C35 171.9(19) .
N11A C34A C35 177.3(9) .
C34A C35 C34 78.6(9) .
C1 N1 C2 109.0(3) .
C1 N1 C31 124.6(3) .
C2 N1 C31 126.3(3) .
C1 N2 C3 108.6(3) .
C1 N2 C4 124.1(3) .
C3 N2 C4 127.4(3) .
C4 N3 C8 117.2(3) .
C8 N4 C10 120.1(3) .
C8 N4 C9 118.3(3) .
C10 N4 C9 116.9(3) .
C14 N5 C10 118.4(3) .
C16 N6 C14 121.8(3) .
C16 N6 C15 117.8(3) .
C14 N6 C15 118.1(3) .
C20 N7 C16 117.4(3) .
C21 N8 C22 109.5(3) .
C21 N8 C20 122.4(3) .
C22 N8 C20 128.1(3) .
C21 N9 C23 109.4(3) .
C21 N9 C24 123.9(3) .
C23 N9 C24 126.7(3) .

loop_
_geom_bond_atom_site_label_1
_geom_bond_atom_site_label_2
_geom_bond_distance
_geom_bond_site_symmetry_2
S1 O2 1.440(2) .
S1 O3 1.437(2) .
S1 O1 1.469(2) .
S1 O4 1.574(3) .
S2 O8 1.435(3) .
S2 O6 1.441(2) .
S2 O5 1.482(3) .
S2 O7 1.572(3) .
O1 H1B 0.8200 .
O4 H4A 0.8200 .
O5 H5B 0.8200 .
O7 H7B 0.8200 .
C1 N1 1.327(4) .
C1 N2 1.340(4) .
C1 H1A 0.9300 .
C2 C3 1.352(5) .
C2 N1 1.375(4) .
C2 H2A 0.9300 .
C3 N2 1.393(4) .
C3 H3A 0.9300 .
C4 N3 1.328(4) .
C4 C5 1.372(5) .
C4 N2 1.437(4) .
C5 C6 1.406(4) .
C5 H5A 0.9300 .
C6 C7 1.373(5) .
C6 H6A 0.9300 .
C7 C8 1.413(4) .
C7 H7A 0.9300 .
C8 N3 1.338(4) .
C8 N4 1.384(4) .
C9 N4 1.466(4) .
C9 H9A 0.9600 .
C9 H9B 0.9600 .
C9 H9C 0.9600 .
C10 N5 1.336(4) .
C10 C11 1.388(4) .
C10 N4 1.428(4) .
C11 C12 1.386(5) .
C11 H11A 0.9300 .
C12 C13 1.379(5) .
C12 H12A 0.9300 .
C13 C14 1.394(5) .
C13 H13A 0.9300 .
C14 N5 1.334(4) .
C14 N6 1.422(4) .
C15 N6 1.468(4) .
C15 H15A 0.9600 .
C15 H15B 0.9600 .
C15 H15C 0.9600 .
C16 N7 1.345(4) .
C16 N6 1.383(5) .
C16 C17 1.408(5) .
C17 C18 1.378(5) .
C17 H17A 0.9300 .
C18 C19 1.392(5) .
C18 H18A 0.9300 .
C19 C20 1.378(5) .
C19 H19A 0.9300 .
C20 N7 1.316(5) .
C20 N8 1.442(4) .
C21 N8 1.338(5) .
C21 N9 1.332(4) .
C21 H21A 0.9300 .
C22 C23 1.369(5) .
C22 N8 1.382(5) .
C22 H22A 0.9300 .
C23 N9 1.383(5) .
C23 H23A 0.9300 .
C24 N9 1.486(4) .
C24 C25 1.508(4) .
C24 H24A 0.9700 .
C24 H24B 0.9700 .
C25 C30 1.393(5) .
C25 C26 1.396(5) .
C26 C27 1.388(5) .
C26 H26A 0.9300 .
C27 C28 1.390(5) .
C27 H27A 0.9300 .
C28 C29 1.393(4) .
C28 C31 1.511(4) .
C29 C30 1.400(5) .
C29 H29A 0.9300 .
C30 H30A 0.9300 .
C31 N1 1.482(4) .
C31 H31A 0.9700 .
C31 H31B 0.9700 .
C32 N10 1.181(16) .
C32 C33 1.413(13) .
C33 C32 1.413(13) 2_776
C34 N11 1.19(2) .
C34 C35 1.414(19) .
C34A N11A 1.139(12) .
C34A C35 1.349(10) .

loop_
_geom_torsion_atom_site_label_1
_geom_torsion_atom_site_label_2
_geom_torsion_atom_site_label_3
_geom_torsion_atom_site_label_4
_geom_torsion
_geom_torsion_site_symmetry_4
N1 C2 C3 N2 0.3(4) .
N3 C4 C5 C6 1.5(5) .
N2 C4 C5 C6 -177.8(3) .
C4 C5 C6 C7 -0.3(5) .
C5 C6 C7 C8 -2.0(5) .
C6 C7 C8 N3 3.4(5) .
C6 C7 C8 N4 -175.7(3) .
N5 C10 C11 C12 -0.2(5) .
N4 C10 C11 C12 179.2(3) .
C10 C11 C12 C13 -1.5(5) .
C11 C12 C13 C14 2.2(5) .
C12 C13 C14 N5 -1.4(5) .
C12 C13 C14 N6 -179.7(3) .
N7 C16 C17 C18 -1.8(5) .
N6 C16 C17 C18 175.2(3) .
C16 C17 C18 C19 0.8(6) .
C17 C18 C19 C20 1.0(5) .
C18 C19 C20 N7 -2.2(6) .
C18 C19 C20 N8 178.2(3) .
N8 C22 C23 N9 1.1(4) .
N9 C24 C25 C30 90.9(4) .
N9 C24 C25 C26 -90.4(4) .
C30 C25 C26 C27 -0.5(5) .
C24 C25 C26 C27 -179.2(3) .
C25 C26 C27 C28 0.1(5) .
C26 C27 C28 C29 0.0(5) .
C26 C27 C28 C31 178.8(3) .
C27 C28 C29 C30 0.3(5) .
C31 C28 C29 C30 -178.5(3) .
C26 C25 C30 C29 0.8(5) .
C24 C25 C30 C29 179.6(3) .
C28 C29 C30 C25 -0.7(5) .
C27 C28 C31 N1 88.0(4) .
C29 C28 C31 N1 -93.2(4) .
N10 C32 C33 C32 1(100) 2_776
N11A C34A C35 C34 -1(20) .
N11 C34 C35 C34A -127(14) .
N2 C1 N1 C2 0.8(4) .
N2 C1 N1 C31 177.3(3) .
C3 C2 N1 C1 -0.7(4) .
C3 C2 N1 C31 -177.1(3) .
C28 C31 N1 C1 64.5(4) .
C28 C31 N1 C2 -119.7(3) .
N1 C1 N2 C3 -0.6(4) .
N1 C1 N2 C4 -180.0(3) .
C2 C3 N2 C1 0.2(4) .
C2 C3 N2 C4 179.5(3) .
N3 C4 N2 C1 -9.2(5) .
C5 C4 N2 C1 170.2(3) .
N3 C4 N2 C3 171.5(3) .
C5 C4 N2 C3 -9.1(5) .
C5 C4 N3 C8 -0.2(5) .
N2 C4 N3 C8 179.1(3) .
N4 C8 N3 C4 176.8(3) .
C7 C8 N3 C4 -2.3(5) .
N3 C8 N4 C10 -22.2(5) .
C7 C8 N4 C10 156.9(3) .
N3 C8 N4 C9 -177.3(3) .
C7 C8 N4 C9 1.8(5) .
N5 C10 N4 C8 -118.8(3) .
C11 C10 N4 C8 61.8(5) .
N5 C10 N4 C9 36.7(4) .
C11 C10 N4 C9 -142.7(3) .
C13 C14 N5 C10 -0.1(5) .
N6 C14 N5 C10 178.2(3) .
C11 C10 N5 C14 1.0(5) .
N4 C10 N5 C14 -178.5(3) .
N7 C16 N6 C14 0.7(5) .
C17 C16 N6 C14 -176.5(3) .
N7 C16 N6 C15 163.2(4) .
C17 C16 N6 C15 -14.0(5) .
N5 C14 N6 C16 132.9(3) .
C13 C14 N6 C16 -48.7(5) .
N5 C14 N6 C15 -29.5(5) .
C13 C14 N6 C15 148.9(4) .
C19 C20 N7 C16 1.2(6) .
N8 C20 N7 C16 -179.1(3) .
N6 C16 N7 C20 -176.2(3) .
C17 C16 N7 C20 0.9(5) .
N9 C21 N8 C22 0.2(4) .
N9 C21 N8 C20 -179.1(3) .
C23 C22 N8 C21 -0.8(4) .
C23 C22 N8 C20 178.5(3) .
N7 C20 N8 C21 37.1(5) .
C19 C20 N8 C21 -143.2(4) .
N7 C20 N8 C22 -142.2(4) .
C19 C20 N8 C22 37.6(5) .
N8 C21 N9 C23 0.5(4) .
N8 C21 N9 C24 179.5(3) .
C22 C23 N9 C21 -1.0(4) .
C22 C23 N9 C24 -180.0(3) .
C25 C24 N9 C21 -75.6(4) .
C25 C24 N9 C23 103.3(4) .
